data_4517417
loop_
_publ_author_name
'Brahma, Rinki'
'Baruah, Jubaraj B.'

_publ_section_title
;
 Self-Assemblies of Zinc Complexes for Aggregation-Induced Emission
 Luminogen Precursors.
;
_journal_issue 7
_journal_name_full 'ACS omega'
_journal_page_first 3774
_journal_page_last 3785
_journal_paper_doi 10.1021/acsomega.0c00136
_journal_volume 5
_journal_year 2020
_chemical_formula_sum 'C42 H36 N8 O20 Zn2'
_chemical_formula_weight 1103.53
_space_group_crystal_system monoclinic
_space_group_IT_number 15
_space_group_name_Hall '-C 2yc'
_space_group_name_H-M_alt 'C 1 2/c 1'
_atom_sites_solution_hydrogens mixed
_audit_creation_method SHELXL-2014/7
_cell_angle_alpha 90
_cell_angle_beta 100.7150(10)
_cell_angle_gamma 90
_cell_formula_units_Z 4
_cell_length_a 22.0343(8)
_cell_length_b 13.6328(5)
_cell_length_c 15.1548(6)
_cell_measurement_reflns_used 9018
_cell_measurement_temperature 296(2)
_cell_measurement_theta_max 21.90
_cell_measurement_theta_min 2.34
_cell_volume 4473.0(3)
_computing_structure_refinement 'SHELXL-2014/7 (Sheldrick, 2014)'
_diffrn_ambient_temperature 296(2)
_diffrn_measured_fraction_theta_full 1.000
_diffrn_measured_fraction_theta_max 1.000
_diffrn_measurement_device_type 'Bruker APEX-II CCD'
_diffrn_measurement_method '\f and \w scans'
_diffrn_radiation_type MoK\a
_diffrn_radiation_wavelength 0.71073
_diffrn_reflns_av_R_equivalents 0.0724
_diffrn_reflns_av_unetI/netI 0.0230
_diffrn_reflns_Laue_measured_fraction_full 1.000
_diffrn_reflns_Laue_measured_fraction_max 1.000
_diffrn_reflns_limit_h_max 26
_diffrn_reflns_limit_h_min -26
_diffrn_reflns_limit_k_max 16
_diffrn_reflns_limit_k_min -16
_diffrn_reflns_limit_l_max 18
_diffrn_reflns_limit_l_min -18
_diffrn_reflns_number 78651
_diffrn_reflns_point_group_measured_fraction_full 1.000
_diffrn_reflns_point_group_measured_fraction_max 1.000
_diffrn_reflns_theta_full 25.044
_diffrn_reflns_theta_max 25.044
_diffrn_reflns_theta_min 1.765
_exptl_absorpt_coefficient_mu 1.165
_exptl_absorpt_correction_T_max 0.497
_exptl_absorpt_correction_T_min 0.340
_exptl_absorpt_correction_type multi-scan
_exptl_absorpt_process_details multi-scan
_exptl_crystal_colour White
_exptl_crystal_density_diffrn 1.639
_exptl_crystal_description Block
_exptl_crystal_F_000 2256
_exptl_crystal_size_max 1.0
_exptl_crystal_size_mid 0.8
_exptl_crystal_size_min 0.6
_refine_diff_density_max 0.222
_refine_diff_density_min -0.339
_refine_diff_density_rms 0.050
_refine_ls_extinction_method none
_refine_ls_goodness_of_fit_ref 1.040
_refine_ls_hydrogen_treatment mixed
_refine_ls_matrix_type full
_refine_ls_number_parameters 338
_refine_ls_number_reflns 3966
_refine_ls_number_restraints 2
_refine_ls_restrained_S_all 1.040
_refine_ls_R_factor_all 0.0469
_refine_ls_R_factor_gt 0.0318
_refine_ls_shift/su_max 0.001
_refine_ls_shift/su_mean 0.000
_refine_ls_structure_factor_coef Fsqd
_refine_ls_weighting_details 'w=1/[\s^2^(Fo^2^)+(0.0600P)^2^+1.0000P] where P=(Fo^2^+2Fc^2^)/3'
_refine_ls_weighting_scheme calc
_refine_ls_wR_factor_gt 0.0877
_refine_ls_wR_factor_ref 0.0979
_reflns_Friedel_coverage 0.000
_reflns_number_gt 3065
_reflns_number_total 3966
_reflns_threshold_expression 'I > 2\s(I)'
_cod_data_source_file ao0c00136_si_005.cif
_cod_data_source_block Zn_pyridine-4-carboxamide_3NBA
_cod_depositor_comments 'Adding full bibliography for 4517414--4517418.cif.'
_cod_original_sg_symbol_H-M 'C 2/c'
_cod_database_code 4517417
_shelx_shelxl_version_number 2014/7
_shelx_space_group_comment
;
The symmetry employed for this shelxl refinement is uniquely defined
by the following loop, which should always be used as a source of
symmetry information in preference to the above space-group names.
They are only intended as comments.
;

loop_
_space_group_symop_operation_xyz
'x, y, z'
'-x, y, -z+1/2'
'x+1/2, y+1/2, z'
'-x+1/2, y+1/2, -z+1/2'
'-x, -y, -z'
'x, -y, z-1/2'
'-x+1/2, -y+1/2, -z'
'x+1/2, -y+1/2, z-1/2'

loop_
_atom_site_label
_atom_site_type_symbol
_atom_site_fract_x
_atom_site_fract_y
_atom_site_fract_z
_atom_site_U_iso_or_equiv
_atom_site_adp_type
_atom_site_occupancy
_atom_site_site_symmetry_order
_atom_site_calc_flag
_atom_site_refinement_flags_posn
_atom_site_refinement_flags_adp
_atom_site_refinement_flags_occupancy
_atom_site_disorder_assembly
_atom_site_disorder_group
Zn1 Zn 0.46929(2) 0.12924(2) 0.36251(2) 0.03820(12) Uani 1 1 d . . . . .
O2 O 0.56143(8) 0.11981(13) 0.40854(12) 0.0465(4) Uani 1 1 d . . . . .
O5 O 0.45256(9) 0.15515(14) 0.53367(15) 0.0578(5) Uani 1 1 d . . . . .
O6 O 0.38720(9) 0.13307(14) 0.40574(14) 0.0561(5) Uani 1 1 d . . . . .
O1 O 0.57205(9) 0.11409(15) 0.26755(12) 0.0611(6) Uani 1 1 d . . . . .
N3 N 0.47205(8) 0.28538(16) 0.35389(13) 0.0400(5) Uani 1 1 d . . . . .
O9 O 0.46920(10) -0.02319(16) 0.37703(17) 0.0727(7) Uani 1 1 d D . . . .
O7 O 0.17041(10) 0.07741(18) 0.40933(18) 0.0757(7) Uani 1 1 d . . . . .
C1 C 0.59365(11) 0.11588(15) 0.34834(16) 0.0361(5) Uani 1 1 d . . . . .
N2 N 0.17616(11) 0.10333(18) 0.4867(2) 0.0584(7) Uani 1 1 d . . . . .
C9 C 0.34514(12) 0.15022(17) 0.53699(17) 0.0394(6) Uani 1 1 d . . . . .
C10 C 0.28676(11) 0.12523(16) 0.49113(18) 0.0396(6) Uani 1 1 d . . . . .
H10 H 0.2807 0.1061 0.4312 0.048 Uiso 1 1 calc R U . . .
C2 C 0.66254(11) 0.11441(16) 0.37704(16) 0.0346(5) Uani 1 1 d . . . . .
O8 O 0.13276(10) 0.1093(2) 0.5259(2) 0.0907(8) Uani 1 1 d . . . . .
O10 O 0.41401(11) 0.63844(15) 0.3348(2) 0.0933(9) Uani 1 1 d . . . . .
O3 O 0.74810(13) 0.1213(2) 0.64135(17) 0.0956(9) Uani 1 1 d . . . . .
C7 C 0.68884(11) 0.12058(16) 0.46744(17) 0.0390(6) Uani 1 1 d . . . . .
H7 H 0.6644 0.1220 0.5113 0.047 Uiso 1 1 calc R U . . .
O4 O 0.83597(11) 0.14768(17) 0.60600(19) 0.0877(9) Uani 1 1 d . . . . .
N1 N 0.78077(13) 0.13184(17) 0.5860(2) 0.0623(7) Uani 1 1 d . . . . .
N4 N 0.51541(14) 0.6494(2) 0.3788(2) 0.0649(8) Uani 1 1 d D . . . .
C20 C 0.46408(12) 0.5997(2) 0.35452(18) 0.0476(7) Uani 1 1 d . . . . .
C14 C 0.35229(13) 0.1799(2) 0.62576(18) 0.0524(7) Uani 1 1 d . . . . .
H14 H 0.3913 0.1974 0.6567 0.063 Uiso 1 1 calc R U . . .
C15 C 0.51637(12) 0.3374(2) 0.40516(18) 0.0461(6) Uani 1 1 d . . . . .
H15 H 0.5482 0.3042 0.4420 0.055 Uiso 1 1 calc R U . . .
C17 C 0.46906(11) 0.48975(19) 0.35303(15) 0.0417(6) Uani 1 1 d . . . . .
C11 C 0.23778(12) 0.12931(17) 0.53591(19) 0.0447(6) Uani 1 1 d . . . . .
C19 C 0.42642(12) 0.3353(2) 0.30183(17) 0.0452(6) Uani 1 1 d . . . . .
H19 H 0.3953 0.3000 0.2654 0.054 Uiso 1 1 calc R U . . .
C3 C 0.70008(12) 0.11021(19) 0.31372(19) 0.0485(7) Uani 1 1 d . . . . .
H3 H 0.6824 0.1050 0.2532 0.058 Uiso 1 1 calc R U . . .
C8 C 0.39914(12) 0.14606(17) 0.4895(2) 0.0447(6) Uani 1 1 d . . . . .
C16 C 0.51688(12) 0.4380(2) 0.40572(18) 0.0483(7) Uani 1 1 d . . . . .
H16 H 0.5492 0.4715 0.4413 0.058 Uiso 1 1 calc R U . . .
C6 C 0.75278(12) 0.12464(17) 0.49045(19) 0.0461(7) Uani 1 1 d . . . . .
C5 C 0.79072(13) 0.12202(19) 0.4283(2) 0.0551(8) Uani 1 1 d . . . . .
H5 H 0.8334 0.1257 0.4459 0.066 Uiso 1 1 calc R U . . .
C18 C 0.42338(12) 0.4350(2) 0.29966(17) 0.0454(6) Uani 1 1 d . . . . .
H18 H 0.3908 0.4663 0.2625 0.054 Uiso 1 1 calc R U . . .
C13 C 0.30232(15) 0.1838(2) 0.6689(2) 0.0614(8) Uani 1 1 d . . . . .
H13 H 0.3079 0.2039 0.7285 0.074 Uiso 1 1 calc R U . . .
C12 C 0.24445(15) 0.1581(2) 0.6244(2) 0.0582(8) Uani 1 1 d . . . . .
H12 H 0.2107 0.1601 0.6531 0.070 Uiso 1 1 calc R U . . .
C4 C 0.76388(13) 0.1137(2) 0.3392(2) 0.0584(8) Uani 1 1 d . . . . .
H4 H 0.7886 0.1104 0.2958 0.070 Uiso 1 1 calc R U . . .
C21 C 0.42147(17) -0.0878(3) 0.3447(3) 0.0894(12) Uani 1 1 d . . . . .
H21A H 0.3834 -0.0522 0.3296 0.134 Uiso 1 1 calc R U . . .
H21B H 0.4180 -0.1356 0.3901 0.134 Uiso 1 1 calc R U . . .
H21C H 0.4300 -0.1204 0.2922 0.134 Uiso 1 1 calc R U . . .
H9R H 0.4987(14) -0.053(3) 0.408(2) 0.103(14) Uiso 1 1 d D . . . .
H4A H 0.5187(15) 0.710(2) 0.394(2) 0.071(11) Uiso 1 1 d . . . . .
H4B H 0.5492(12) 0.620(2) 0.397(3) 0.092(14) Uiso 1 1 d D . . . .

loop_
_atom_site_aniso_label
_atom_site_aniso_U_11
_atom_site_aniso_U_22
_atom_site_aniso_U_33
_atom_site_aniso_U_23
_atom_site_aniso_U_13
_atom_site_aniso_U_12
Zn1 0.02421(18) 0.0528(2) 0.03564(18) 0.00101(12) 0.00048(12) -0.00113(12)
O2 0.0262(9) 0.0668(12) 0.0444(10) 0.0010(8) 0.0010(8) 0.0008(8)
O5 0.0331(11) 0.0525(11) 0.0857(15) 0.0057(10) 0.0059(10) -0.0014(8)
O6 0.0456(12) 0.0725(13) 0.0543(13) -0.0085(10) 0.0200(10) -0.0113(9)
O1 0.0465(12) 0.0902(15) 0.0389(11) 0.0051(9) -0.0122(9) -0.0004(10)
N3 0.0270(11) 0.0545(13) 0.0377(12) -0.0008(9) 0.0041(9) -0.0018(9)
O9 0.0520(14) 0.0511(12) 0.1004(18) 0.0119(11) -0.0241(13) -0.0062(10)
O7 0.0481(13) 0.0829(17) 0.0907(18) -0.0116(14) -0.0007(12) -0.0073(12)
C1 0.0318(13) 0.0330(12) 0.0405(14) 0.0031(10) -0.0011(11) 0.0000(10)
N2 0.0400(14) 0.0497(14) 0.085(2) 0.0117(13) 0.0100(14) -0.0010(11)
C9 0.0360(14) 0.0373(13) 0.0446(14) 0.0054(10) 0.0072(11) -0.0011(10)
C10 0.0352(14) 0.0376(12) 0.0456(14) 0.0051(11) 0.0062(11) -0.0002(10)
C2 0.0274(12) 0.0360(12) 0.0384(13) 0.0016(10) 0.0010(10) 0.0009(9)
O8 0.0364(12) 0.126(2) 0.114(2) 0.0122(16) 0.0257(14) -0.0038(13)
O10 0.0425(14) 0.0584(14) 0.177(3) -0.0005(14) 0.0162(16) 0.0043(10)
O3 0.0706(18) 0.157(3) 0.0505(14) -0.0157(15) -0.0116(13) 0.0206(16)
C7 0.0295(13) 0.0413(13) 0.0438(14) -0.0009(11) 0.0005(11) 0.0018(10)
O4 0.0531(15) 0.0848(17) 0.103(2) -0.0013(13) -0.0436(14) -0.0055(12)
N1 0.0521(17) 0.0584(15) 0.0639(17) -0.0091(13) -0.0215(14) 0.0101(12)
N4 0.0508(18) 0.0535(17) 0.085(2) -0.0023(14) -0.0005(15) -0.0079(14)
C20 0.0394(16) 0.0496(15) 0.0567(17) 0.0016(12) 0.0162(13) -0.0007(12)
C14 0.0482(17) 0.0587(17) 0.0476(16) 0.0073(13) 0.0022(14) -0.0038(13)
C15 0.0303(14) 0.0572(16) 0.0478(15) -0.0007(13) -0.0005(12) -0.0004(12)
C17 0.0334(14) 0.0553(15) 0.0381(14) -0.0017(11) 0.0113(11) -0.0041(12)
C11 0.0345(14) 0.0387(13) 0.0609(18) 0.0088(12) 0.0089(12) 0.0008(11)
C19 0.0316(14) 0.0580(16) 0.0420(15) -0.0030(12) -0.0036(12) -0.0033(12)
C3 0.0392(15) 0.0586(16) 0.0466(15) 0.0026(12) 0.0049(12) 0.0036(12)
C8 0.0354(15) 0.0379(13) 0.0624(19) 0.0034(12) 0.0134(13) -0.0033(11)
C16 0.0340(14) 0.0561(16) 0.0517(16) -0.0066(13) 0.0001(12) -0.0056(12)
C6 0.0342(14) 0.0413(14) 0.0551(16) -0.0051(12) -0.0117(12) 0.0026(11)
C5 0.0250(14) 0.0520(16) 0.085(2) 0.0054(14) 0.0011(14) 0.0010(11)
C18 0.0323(14) 0.0579(17) 0.0435(15) 0.0038(12) 0.0005(12) 0.0044(12)
C13 0.069(2) 0.073(2) 0.0456(17) 0.0014(14) 0.0192(16) 0.0005(17)
C12 0.0533(19) 0.0639(18) 0.065(2) 0.0091(15) 0.0308(16) 0.0062(15)
C4 0.0394(16) 0.0686(19) 0.070(2) 0.0080(15) 0.0176(15) 0.0043(14)
C21 0.070(2) 0.068(2) 0.114(3) -0.003(2) -0.024(2) -0.0187(19)

loop_
_atom_type_symbol
_atom_type_description
_atom_type_scat_dispersion_real
_atom_type_scat_dispersion_imag
_atom_type_scat_source
C C 0.0033 0.0016 'International Tables Vol C Tables 4.2.6.8 and 6.1.1.4'
H H 0.0000 0.0000 'International Tables Vol C Tables 4.2.6.8 and 6.1.1.4'
N N 0.0061 0.0033 'International Tables Vol C Tables 4.2.6.8 and 6.1.1.4'
O O 0.0106 0.0060 'International Tables Vol C Tables 4.2.6.8 and 6.1.1.4'
Zn Zn 0.2839 1.4301 'International Tables Vol C Tables 4.2.6.8 and 6.1.1.4'

loop_
_geom_angle_atom_site_label_1
_geom_angle_atom_site_label_2
_geom_angle_atom_site_label_3
_geom_angle
_geom_angle_site_symmetry_1
_geom_angle_site_symmetry_3
_geom_angle_publ_flag
O1 Zn1 O2 124.77(8) 2_655 . ?
O1 Zn1 O6 92.88(9) 2_655 . ?
O2 Zn1 O6 141.71(8) . . ?
O1 Zn1 O9 89.54(9) 2_655 . ?
O2 Zn1 O9 85.47(7) . . ?
O6 Zn1 O9 88.47(9) . . ?
O1 Zn1 N3 93.16(8) 2_655 . ?
O2 Zn1 N3 92.65(7) . . ?
O6 Zn1 N3 91.79(7) . . ?
O9 Zn1 N3 177.27(8) . . ?
C1 O2 Zn1 114.72(15) . . ?
C8 O6 Zn1 107.23(17) . . ?
C1 O1 Zn1 171.92(19) . 2_655 ?
C15 N3 C19 117.4(2) . . ?
C15 N3 Zn1 121.41(17) . . ?
C19 N3 Zn1 120.98(16) . . ?
C21 O9 Zn1 127.5(2) . . ?
C21 O9 H9R 111(3) . . ?
Zn1 O9 H9R 122(3) . . ?
O1 C1 O2 123.9(2) . . ?
O1 C1 C2 118.2(2) . . ?
O2 C1 C2 117.9(2) . . ?
O7 N2 O8 122.9(3) . . ?
O7 N2 C11 119.0(3) . . ?
O8 N2 C11 118.2(3) . . ?
C14 C9 C10 119.1(3) . . ?
C14 C9 C8 121.3(2) . . ?
C10 C9 C8 119.6(2) . . ?
C11 C10 C9 118.8(2) . . ?
C11 C10 H10 120.6 . . ?
C9 C10 H10 120.6 . . ?
C3 C2 C7 119.7(2) . . ?
C3 C2 C1 120.3(2) . . ?
C7 C2 C1 120.0(2) . . ?
C2 C7 C6 117.9(2) . . ?
C2 C7 H7 121.0 . . ?
C6 C7 H7 121.0 . . ?
O3 N1 O4 122.9(3) . . ?
O3 N1 C6 118.7(3) . . ?
O4 N1 C6 118.3(3) . . ?
C20 N4 H4A 127(2) . . ?
C20 N4 H4B 121(3) . . ?
H4A N4 H4B 110(3) . . ?
O10 C20 N4 122.9(3) . . ?
O10 C20 C17 119.8(3) . . ?
N4 C20 C17 117.2(3) . . ?
C13 C14 C9 120.9(3) . . ?
C13 C14 H14 119.5 . . ?
C9 C14 H14 119.5 . . ?
N3 C15 C16 122.7(2) . . ?
N3 C15 H15 118.7 . . ?
C16 C15 H15 118.7 . . ?
C18 C17 C16 116.9(2) . . ?
C18 C17 C20 119.9(2) . . ?
C16 C17 C20 123.2(2) . . ?
C12 C11 C10 122.6(3) . . ?
C12 C11 N2 119.0(3) . . ?
C10 C11 N2 118.4(3) . . ?
N3 C19 C18 123.3(2) . . ?
N3 C19 H19 118.4 . . ?
C18 C19 H19 118.4 . . ?
C2 C3 C4 120.8(3) . . ?
C2 C3 H3 119.6 . . ?
C4 C3 H3 119.6 . . ?
O5 C8 O6 123.6(3) . . ?
O5 C8 C9 119.5(3) . . ?
O6 C8 C9 116.9(2) . . ?
C15 C16 C17 120.0(2) . . ?
C15 C16 H16 120.0 . . ?
C17 C16 H16 120.0 . . ?
C5 C6 C7 123.1(3) . . ?
C5 C6 N1 118.8(3) . . ?
C7 C6 N1 118.1(3) . . ?
C6 C5 C4 118.1(2) . . ?
C6 C5 H5 121.0 . . ?
C4 C5 H5 121.0 . . ?
C19 C18 C17 119.8(2) . . ?
C19 C18 H18 120.1 . . ?
C17 C18 H18 120.1 . . ?
C12 C13 C14 120.4(3) . . ?
C12 C13 H13 119.8 . . ?
C14 C13 H13 119.8 . . ?
C13 C12 C11 118.2(3) . . ?
C13 C12 H12 120.9 . . ?
C11 C12 H12 120.9 . . ?
C5 C4 C3 120.4(3) . . ?
C5 C4 H4 119.8 . . ?
C3 C4 H4 119.8 . . ?
O9 C21 H21A 109.5 . . ?
O9 C21 H21B 109.5 . . ?
H21A C21 H21B 109.5 . . ?
O9 C21 H21C 109.5 . . ?
H21A C21 H21C 109.5 . . ?
H21B C21 H21C 109.5 . . ?

loop_
_geom_bond_atom_site_label_1
_geom_bond_atom_site_label_2
_geom_bond_distance
_geom_bond_site_symmetry_2
_geom_bond_publ_flag
Zn1 O1 2.0222(18) 2_655 ?
Zn1 O2 2.0245(17) . ?
Zn1 O6 2.0357(19) . ?
Zn1 O9 2.090(2) . ?
Zn1 N3 2.134(2) . ?
O2 C1 1.257(3) . ?
O5 C8 1.247(3) . ?
O6 C8 1.260(3) . ?
O1 C1 1.229(3) . ?
O1 Zn1 2.0222(18) 2_655 ?
N3 C15 1.334(3) . ?
N3 C19 1.342(3) . ?
O9 C21 1.390(4) . ?
O9 H9R 0.832(18) . ?
O7 N2 1.208(3) . ?
C1 C2 1.499(3) . ?
N2 O8 1.219(3) . ?
N2 C11 1.466(4) . ?
C9 C14 1.385(4) . ?
C9 C10 1.386(3) . ?
C9 C8 1.502(4) . ?
C10 C11 1.379(4) . ?
C10 H10 0.9300 . ?
C2 C3 1.380(4) . ?
C2 C7 1.387(3) . ?
O10 C20 1.209(3) . ?
O3 N1 1.211(4) . ?
C7 C6 1.388(4) . ?
C7 H7 0.9300 . ?
O4 N1 1.217(4) . ?
N1 C6 1.468(4) . ?
N4 C20 1.311(4) . ?
N4 H4A 0.85(3) . ?
N4 H4B 0.844(19) . ?
C20 C17 1.504(4) . ?
C14 C13 1.383(4) . ?
C14 H14 0.9300 . ?
C15 C16 1.371(4) . ?
C15 H15 0.9300 . ?
C17 C18 1.386(3) . ?
C17 C16 1.391(3) . ?
C11 C12 1.379(4) . ?
C19 C18 1.361(4) . ?
C19 H19 0.9300 . ?
C3 C4 1.388(4) . ?
C3 H3 0.9300 . ?
C16 H16 0.9300 . ?
C6 C5 1.371(4) . ?
C5 C4 1.374(4) . ?
C5 H5 0.9300 . ?
C18 H18 0.9300 . ?
C13 C12 1.372(4) . ?
C13 H13 0.9300 . ?
C12 H12 0.9300 . ?
C4 H4 0.9300 . ?
C21 H21A 0.9600 . ?
C21 H21B 0.9600 . ?
C21 H21C 0.9600 . ?
